data_7155606
loop_
_publ_author_name
'Kota, Shiva Kumar'
'Meesa, Siddi Ramulu'
'Rajesham, Bandari'
'Kumar, Naikawadi Praveen'
'voora, vani'
'Kancha, Rama Krishna'

_publ_section_title
;
 FeCl3 catalysed 7-membered ring formation in a single pot: a new route to
 indole-fused oxepines/azepines and their cytotoxic activity
;
_journal_name_full 'Org. Biomol. Chem.'
_journal_paper_doi 10.1039/C7OB00715A
_journal_year 2017
_chemical_formula_moiety 'C22 H13 N3 O'
_chemical_formula_sum 'C22 H13 N3 O'
_chemical_formula_weight 335.35
_chemical_name_systematic
;
 ?
;
_space_group_crystal_system orthorhombic
_space_group_IT_number 61
_space_group_name_Hall '-P 2ac 2ab'
_space_group_name_H-M_alt 'P b c a'
_symmetry_space_group_name_Hall '-P 2ac 2ab'
_symmetry_space_group_name_H-M 'P b c a'
_atom_sites_solution_hydrogens geom
_audit_creation_method SHELXL-2014
_audit_update_record
;
2017-01-04 deposited with the CCDC.
2017-05-04 downloaded from the CCDC.
;
_cell_angle_alpha 90
_cell_angle_beta 90
_cell_angle_gamma 90
_cell_formula_units_Z 8
_cell_length_a 14.2849(4)
_cell_length_b 11.9116(4)
_cell_length_c 19.8778(6)
_cell_measurement_reflns_used 4398
_cell_measurement_temperature 296(2)
_cell_measurement_theta_max 23.40
_cell_measurement_theta_min 2.85
_cell_volume 3382.33(18)
_computing_cell_refinement 'Bruker SAINT'
_computing_data_collection 'Bruker APEX2'
_computing_data_reduction 'Bruker SAINT'
_computing_molecular_graphics 'Bruker SHELXTL'
_computing_publication_material 'Bruker SHELXTL'
_computing_structure_refinement 'SHELXL-2014 (Sheldrick, 2014)'
_computing_structure_solution 'SHELXL-2014 (Sheldrick, 2014)'
_diffrn_ambient_temperature 296(2)
_diffrn_detector_area_resol_mean 0
_diffrn_measured_fraction_theta_full 1.000
_diffrn_measured_fraction_theta_max 1.000
_diffrn_measurement_device_type 'Bruker KAPPA APEX-II CCD'
_diffrn_measurement_method '\f and \w scans'
_diffrn_radiation_type MoK\a
_diffrn_radiation_wavelength 0.71073
_diffrn_reflns_av_R_equivalents 0.1105
_diffrn_reflns_av_unetI/netI 0.0648
_diffrn_reflns_Laue_measured_fraction_full 1.000
_diffrn_reflns_Laue_measured_fraction_max 1.000
_diffrn_reflns_limit_h_max 17
_diffrn_reflns_limit_h_min -13
_diffrn_reflns_limit_k_max 12
_diffrn_reflns_limit_k_min -14
_diffrn_reflns_limit_l_max 24
_diffrn_reflns_limit_l_min -24
_diffrn_reflns_number 15844
_diffrn_reflns_point_group_measured_fraction_full 1.000
_diffrn_reflns_point_group_measured_fraction_max 1.000
_diffrn_reflns_theta_full 25.242
_diffrn_reflns_theta_max 25.999
_diffrn_reflns_theta_min 2.451
_diffrn_source 'sealed tube'
_exptl_absorpt_coefficient_mu 0.083
_exptl_absorpt_correction_T_max 0.9900
_exptl_absorpt_correction_T_min 0.9826
_exptl_absorpt_correction_type multi-scan
_exptl_absorpt_process_details SADABS
_exptl_crystal_colour yellow
_exptl_crystal_density_diffrn 1.317
_exptl_crystal_density_meas 1.316
_exptl_crystal_density_method NONE
_exptl_crystal_description block
_exptl_crystal_F_000 1392
_exptl_crystal_size_max 0.210
_exptl_crystal_size_mid 0.150
_exptl_crystal_size_min 0.120
_refine_diff_density_max 0.167
_refine_diff_density_min -0.193
_refine_diff_density_rms 0.047
_refine_ls_extinction_method none
_refine_ls_goodness_of_fit_ref 0.921
_refine_ls_hydrogen_treatment constr
_refine_ls_matrix_type full
_refine_ls_number_parameters 235
_refine_ls_number_reflns 3324
_refine_ls_number_restraints 0
_refine_ls_restrained_S_all 0.921
_refine_ls_R_factor_all 0.0690
_refine_ls_R_factor_gt 0.0418
_refine_ls_shift/su_max 0.000
_refine_ls_shift/su_mean 0.000
_refine_ls_structure_factor_coef Fsqd
_refine_ls_weighting_details 'w=1/[\s^2^(Fo^2^)+(0.0594P)^2^] where P=(Fo^2^+2Fc^2^)/3'
_refine_ls_weighting_scheme calc
_refine_ls_wR_factor_gt 0.0972
_refine_ls_wR_factor_ref 0.1086
_reflns_Friedel_coverage 0.000
_reflns_number_gt 2162
_reflns_number_total 3324
_reflns_threshold_expression 'I > 2\s(I)'
_cod_data_source_file c7ob00715a2.cif
_cod_data_source_block shelx
_cod_database_code 7155606
_shelx_space_group_comment
;
The symmetry employed for this shelxl refinement is uniquely defined
by the following loop, which should always be used as a source of
symmetry information in preference to the above space-group names.
They are only intended as comments.
;
_shelx_estimated_absorpt_t_min 0.983
_shelx_estimated_absorpt_t_max 0.990
_shelxl_version_number 2014-3

loop_
_space_group_symop_operation_xyz
'x, y, z'
'x+1/2, -y+1/2, -z'
'-x, y+1/2, -z+1/2'
'-x+1/2, -y, z+1/2'
'-x, -y, -z'
'-x-1/2, y-1/2, z'
'x, -y-1/2, z-1/2'
'x-1/2, y, -z-1/2'

loop_
_atom_site_label
_atom_site_type_symbol
_atom_site_fract_x
_atom_site_fract_y
_atom_site_fract_z
_atom_site_U_iso_or_equiv
_atom_site_adp_type
_atom_site_occupancy
_atom_site_site_symmetry_order
_atom_site_calc_flag
_atom_site_refinement_flags_posn
_atom_site_refinement_flags_adp
C1 C 0.02233(11) 0.32474(13) 0.45107(7) 0.0496(4) Uani 1 1 d . .
C2 C -0.00455(13) 0.34560(16) 0.51796(8) 0.0685(5) Uani 1 1 d . .
H2 H 0.0391 0.3722 0.5488 0.082 Uiso 1 1 calc R U
C3 C -0.09454(14) 0.32691(17) 0.53760(9) 0.0756(6) Uani 1 1 d . .
H3 H -0.1118 0.3402 0.5820 0.091 Uiso 1 1 calc R U
C4 C -0.16096(13) 0.28824(16) 0.49209(10) 0.0701(5) Uani 1 1 d . .
H4 H -0.2221 0.2759 0.5064 0.084 Uiso 1 1 calc R U
C5 C -0.13768(12) 0.26828(14) 0.42714(9) 0.0599(4) Uani 1 1 d . .
H5 H -0.1826 0.2422 0.3971 0.072 Uiso 1 1 calc R U
C6 C -0.04529(10) 0.28718(13) 0.40531(7) 0.0468(4) Uani 1 1 d . .
C7 C 0.06533(10) 0.28368(13) 0.32363(7) 0.0442(4) Uani 1 1 d . .
C8 C 0.14297(10) 0.18778(14) 0.23481(7) 0.0488(4) Uani 1 1 d . .
C9 C 0.10527(12) 0.10942(17) 0.19225(8) 0.0678(5) Uani 1 1 d . .
H9 H 0.0422 0.1126 0.1808 0.081 Uiso 1 1 calc R U
C10 C 0.16140(15) 0.02604(18) 0.16654(10) 0.0801(6) Uani 1 1 d . .
H10 H 0.1366 -0.0268 0.1371 0.096 Uiso 1 1 calc R U
C11 C 0.25423(14) 0.02078(16) 0.18443(9) 0.0738(5) Uani 1 1 d . .
H11 H 0.2919 -0.0365 0.1677 0.089 Uiso 1 1 calc R U
C12 C 0.29130(11) 0.09954(14) 0.22676(8) 0.0586(4) Uani 1 1 d . .
H12 H 0.3542 0.0949 0.2385 0.070 Uiso 1 1 calc R U
C13 C 0.23712(10) 0.18655(12) 0.25264(7) 0.0438(4) Uani 1 1 d . .
C14 C 0.27495(9) 0.27353(12) 0.29576(7) 0.0419(3) Uani 1 1 d . .
C15 C 0.23274(9) 0.33258(12) 0.34746(6) 0.0416(4) Uani 1 1 d . .
C16 C 0.13680(10) 0.31820(12) 0.36962(7) 0.0427(4) Uani 1 1 d . .
C17 C 0.30345(10) 0.40326(12) 0.37696(7) 0.0456(4) Uani 1 1 d . .
C18 C 0.30488(12) 0.47963(14) 0.42998(8) 0.0577(4) Uani 1 1 d . .
H18 H 0.2512 0.4936 0.4551 0.069 Uiso 1 1 calc R U
C19 C 0.38774(13) 0.53412(15) 0.44430(9) 0.0693(5) Uani 1 1 d . .
H19 H 0.3896 0.5858 0.4793 0.083 Uiso 1 1 calc R U
C20 C 0.46848(13) 0.51317(16) 0.40732(9) 0.0710(5) Uani 1 1 d . .
H20 H 0.5235 0.5504 0.4187 0.085 Uiso 1 1 calc R U
C21 C 0.46923(11) 0.43949(15) 0.35475(9) 0.0614(5) Uani 1 1 d . .
H21 H 0.5232 0.4267 0.3297 0.074 Uiso 1 1 calc R U
C22 C 0.38576(10) 0.38426(13) 0.34022(7) 0.0480(4) Uani 1 1 d . .
N1 N 0.11386(8) 0.34061(11) 0.43251(6) 0.0503(3) Uani 1 1 d . .
N2 N -0.02163(8) 0.26905(11) 0.33911(6) 0.0485(3) Uani 1 1 d . .
N3 N 0.36723(8) 0.30425(11) 0.29230(6) 0.0500(3) Uani 1 1 d . .
H3A H 0.4074 0.2775 0.2644 0.060 Uiso 1 1 calc R U
O1 O 0.08493(7) 0.27569(10) 0.25568(5) 0.0534(3) Uani 1 1 d . .

loop_
_atom_site_aniso_label
_atom_site_aniso_U_11
_atom_site_aniso_U_22
_atom_site_aniso_U_33
_atom_site_aniso_U_23
_atom_site_aniso_U_13
_atom_site_aniso_U_12
C1 0.0467(10) 0.0527(10) 0.0495(8) 0.0043(7) 0.0082(7) 0.0088(7)
C2 0.0690(12) 0.0827(13) 0.0536(9) -0.0014(9) 0.0139(9) 0.0043(10)
C3 0.0766(14) 0.0870(14) 0.0634(11) 0.0099(10) 0.0312(11) 0.0143(11)
C4 0.0571(11) 0.0696(12) 0.0835(13) 0.0181(10) 0.0287(10) 0.0109(9)
C5 0.0438(9) 0.0590(11) 0.0768(11) 0.0099(9) 0.0144(8) 0.0054(8)
C6 0.0401(9) 0.0470(9) 0.0533(8) 0.0057(7) 0.0057(7) 0.0096(7)
C7 0.0360(9) 0.0524(9) 0.0441(8) 0.0001(7) 0.0003(6) 0.0058(7)
C8 0.0424(9) 0.0613(10) 0.0427(8) -0.0046(7) 0.0034(7) -0.0035(7)
C9 0.0519(11) 0.0875(14) 0.0640(10) -0.0192(10) -0.0023(8) -0.0150(10)
C10 0.0783(14) 0.0761(14) 0.0859(13) -0.0350(11) 0.0054(11) -0.0209(11)
C11 0.0733(13) 0.0588(11) 0.0892(13) -0.0242(10) 0.0105(10) -0.0038(10)
C12 0.0487(10) 0.0570(10) 0.0702(10) -0.0096(8) 0.0054(8) -0.0010(8)
C13 0.0372(8) 0.0489(9) 0.0452(7) -0.0017(6) 0.0022(6) -0.0035(7)
C14 0.0318(8) 0.0481(9) 0.0459(8) 0.0024(7) -0.0003(6) -0.0005(6)
C15 0.0340(8) 0.0479(9) 0.0429(7) 0.0004(7) -0.0015(6) 0.0008(6)
C16 0.0376(8) 0.0471(9) 0.0433(8) -0.0008(6) -0.0007(6) 0.0041(6)
C17 0.0433(9) 0.0453(9) 0.0482(8) 0.0000(7) -0.0043(6) -0.0009(7)
C18 0.0587(11) 0.0536(10) 0.0607(9) -0.0075(8) -0.0082(8) 0.0026(8)
C19 0.0786(14) 0.0536(11) 0.0756(11) -0.0145(9) -0.0169(10) -0.0080(10)
C20 0.0624(13) 0.0601(11) 0.0904(13) -0.0001(10) -0.0180(10) -0.0205(9)
C21 0.0459(10) 0.0634(11) 0.0750(11) 0.0013(9) -0.0031(8) -0.0152(8)
C22 0.0418(9) 0.0488(9) 0.0536(8) 0.0014(7) -0.0026(7) -0.0073(7)
N1 0.0447(8) 0.0601(8) 0.0460(7) -0.0031(6) 0.0029(6) 0.0040(6)
N2 0.0324(7) 0.0558(8) 0.0572(8) 0.0014(6) -0.0004(5) 0.0055(6)
N3 0.0331(7) 0.0597(8) 0.0573(7) -0.0067(6) 0.0061(6) -0.0043(6)
O1 0.0418(6) 0.0769(8) 0.0416(5) -0.0029(5) -0.0035(4) 0.0081(5)

loop_
_atom_type_symbol
_atom_type_description
_atom_type_scat_dispersion_real
_atom_type_scat_dispersion_imag
_atom_type_scat_source
C C 0.0033 0.0016 'International Tables Vol C Tables 4.2.6.8 and 6.1.1.4'
H H 0.0000 0.0000 'International Tables Vol C Tables 4.2.6.8 and 6.1.1.4'
N N 0.0061 0.0033 'International Tables Vol C Tables 4.2.6.8 and 6.1.1.4'
O O 0.0106 0.0060 'International Tables Vol C Tables 4.2.6.8 and 6.1.1.4'

loop_
_geom_angle_atom_site_label_1
_geom_angle_atom_site_label_2
_geom_angle_atom_site_label_3
_geom_angle
N1 C1 C6 121.79(13)
N1 C1 C2 119.36(15)
C6 C1 C2 118.85(15)
C3 C2 C1 120.00(17)
C3 C2 H2 120.0
C1 C2 H2 120.0
C2 C3 C4 120.81(16)
C2 C3 H3 119.6
C4 C3 H3 119.6
C5 C4 C3 120.74(17)
C5 C4 H4 119.6
C3 C4 H4 119.6
C4 C5 C6 119.75(17)
C4 C5 H5 120.1
C6 C5 H5 120.1
N2 C6 C1 120.14(13)
N2 C6 C5 120.02(14)
C1 C6 C5 119.84(14)
N2 C7 O1 114.72(12)
N2 C7 C16 124.95(13)
O1 C7 C16 119.96(12)
C9 C8 C13 122.02(15)
C9 C8 O1 117.40(14)
C13 C8 O1 120.37(13)
C8 C9 C10 119.50(16)
C8 C9 H9 120.3
C10 C9 H9 120.3
C11 C10 C9 119.96(17)
C11 C10 H10 120.0
C9 C10 H10 120.0
C12 C11 C10 120.12(17)
C12 C11 H11 119.9
C10 C11 H11 119.9
C11 C12 C13 121.54(16)
C11 C12 H12 119.2
C13 C12 H12 119.2
C8 C13 C12 116.83(14)
C8 C13 C14 120.25(13)
C12 C13 C14 122.93(13)
N3 C14 C15 108.72(12)
N3 C14 C13 121.34(12)
C15 C14 C13 129.81(13)
C14 C15 C17 107.10(12)
C14 C15 C16 125.28(12)
C17 C15 C16 127.49(13)
N1 C16 C7 119.09(13)
N1 C16 C15 119.91(12)
C7 C16 C15 120.96(12)
C18 C17 C22 119.16(14)
C18 C17 C15 134.48(14)
C22 C17 C15 106.36(12)
C19 C18 C17 118.44(16)
C19 C18 H18 120.8
C17 C18 H18 120.8
C18 C19 C20 121.21(16)
C18 C19 H19 119.4
C20 C19 H19 119.4
C21 C20 C19 121.79(16)
C21 C20 H20 119.1
C19 C20 H20 119.1
C20 C21 C22 117.13(16)
C20 C21 H21 121.4
C22 C21 H21 121.4
N3 C22 C21 129.56(14)
N3 C22 C17 108.16(12)
C21 C22 C17 122.26(15)
C16 N1 C1 117.63(12)
C7 N2 C6 116.30(12)
C14 N3 C22 109.63(12)
C14 N3 H3A 125.2
C22 N3 H3A 125.2
C7 O1 C8 117.48(11)

loop_
_geom_bond_atom_site_label_1
_geom_bond_atom_site_label_2
_geom_bond_distance
C1 N1 1.3716(18)
C1 C6 1.400(2)
C1 C2 1.406(2)
C2 C3 1.362(2)
C2 H2 0.9300
C3 C4 1.389(3)
C3 H3 0.9300
C4 C5 1.354(2)
C4 H4 0.9300
C5 C6 1.408(2)
C5 H5 0.9300
C6 N2 1.3756(19)
C7 N2 1.2914(17)
C7 O1 1.3828(16)
C7 C16 1.4308(19)
C8 C9 1.370(2)
C8 C13 1.391(2)
C8 O1 1.3985(18)
C9 C10 1.375(3)
C9 H9 0.9300
C10 C11 1.374(2)
C10 H10 0.9300
C11 C12 1.367(2)
C11 H11 0.9300
C12 C13 1.392(2)
C12 H12 0.9300
C13 C14 1.4492(19)
C14 N3 1.3698(17)
C14 C15 1.3837(19)
C15 C17 1.4398(19)
C15 C16 1.4497(19)
C16 N1 1.3196(17)
C17 C18 1.392(2)
C17 C22 1.402(2)
C18 C19 1.380(2)
C18 H18 0.9300
C19 C20 1.390(2)
C19 H19 0.9300
C20 C21 1.365(2)
C20 H20 0.9300
C21 C22 1.392(2)
C21 H21 0.9300
C22 N3 1.3732(19)
N3 H3A 0.8600

loop_
_geom_hbond_atom_site_label_D
_geom_hbond_atom_site_label_H
_geom_hbond_atom_site_label_A
_geom_hbond_distance_DH
_geom_hbond_distance_HA
_geom_hbond_distance_DA
_geom_hbond_angle_DHA
_geom_hbond_site_symmetry_A
C21 H21 O1 0.93 2.63 3.370(2) 137.4 8_656
N3 H3A N2 0.86 2.30 3.0853(17) 152.8 8_656
N3 H3A O1 0.86 2.57 3.2705(15) 139.7 8_656
C21 H21 O1 0.93 2.63 3.370(2) 137.4 8_656
N3 H3A N2 0.86 2.30 3.0853(17) 152.8 8_656
N3 H3A O1 0.86 2.57 3.2705(15) 139.7 8_656
